data_7119095
loop_
_publ_author_name
'Jordan Holmes'
'Christopher M. Pask'
'Mark A. Fox'
'Charlotte E. Willans'

_publ_section_title
;
 Tethered N-heterocyclic carbene-carboranes: unique ligands that exhibit
 unprecedented and versatile coordination modes at rhodium
;
_journal_name_full Chem.Commun.
_journal_page_first 6443
_journal_volume 52
_journal_year 2016
_chemical_formula_moiety 'C27 H49 B9 N2 Rh2, 0.5(C4 H10 O)'
_chemical_formula_sum 'C29 H54 B9 N2 O0.5 Rh2'
_chemical_formula_weight 741.85
_chemical_name_systematic
;
 ? 
;
_space_group_crystal_system triclinic
_space_group_IT_number 2
_space_group_name_Hall '-P 1'
_space_group_name_H-M_alt 'P -1'
_symmetry_space_group_name_Hall '-P 1'
_symmetry_space_group_name_H-M 'P -1'
_atom_sites_solution_hydrogens geom
_atom_sites_solution_primary direct
_atom_sites_solution_secondary difmap
_audit_creation_date 2015-09-08
_audit_creation_method
;
Olex2 1.2
(compiled 2015.01.26 svn.r3150 for OlexSys, GUI svn.r4998)
;
_audit_update_record
;
2015-12-23 deposited with the CCDC.
2016-04-12 downloaded from the CCDC.
;
_cell_angle_alpha 71.730(9)
_cell_angle_beta 83.274(6)
_cell_angle_gamma 69.415(8)
_cell_formula_units_Z 2
_cell_length_a 10.7898(6)
_cell_length_b 11.4212(12)
_cell_length_c 14.8764(14)
_cell_measurement_reflns_used 5549
_cell_measurement_temperature 120.01(10)
_cell_measurement_theta_max 30.3060
_cell_measurement_theta_min 3.4990
_cell_volume 1629.6(3)
_computing_cell_refinement
'CrysAlisPro, Agilent Technologies, Version 1.171.36.28e (release 10-06-2013 CrysAlis171 .NET) (compiled Jun 10 2013,11:58:50)'
_computing_data_collection
'CrysAlisPro, Agilent Technologies, Version 1.171.36.28e (release 10-06-2013 CrysAlis171 .NET) (compiled Jun 10 2013,11:58:50)'
_computing_data_reduction
'CrysAlisPro, Agilent Technologies, Version 1.171.36.28e (release 10-06-2013 CrysAlis171 .NET) (compiled Jun 10 2013,11:58:50)'
_computing_molecular_graphics 'Olex2 (Dolomanov et al., 2009)'
_computing_publication_material 'Olex2 (Dolomanov et al., 2009)'
_computing_structure_refinement 'ShelXL (Sheldrick, 2008)'
_computing_structure_solution 'SHELXS-97 (Sheldrick, 1990)'
_diffrn_ambient_temperature 120.01(10)
_diffrn_detector_area_resol_mean 5.3095
_diffrn_measured_fraction_theta_full 0.998
_diffrn_measured_fraction_theta_max 0.998
_diffrn_measurement_details
;
  1 omega    8.00   33.00   1.0000   10.0000
omega____ theta____ kappa____ phi______ frames
    -      -13.8884   37.0000   60.0000 25

  2 omega   31.00   56.00   1.0000   10.0000
omega____ theta____ kappa____ phi______ frames
    -       13.1072   57.0000  150.0000 25

  3 omega  -10.00   17.00   1.0000   10.0000
omega____ theta____ kappa____ phi______ frames
    -       13.1072   57.0000  150.0000 27

  4 omega  -12.00   82.00   1.0000   10.0000
omega____ theta____ kappa____ phi______ frames
    -       13.1072   57.0000   30.0000 94

  5 omega  -29.00    0.00   1.0000   10.0000
omega____ theta____ kappa____ phi______ frames
    -      -13.8884  -64.0000  -95.6670 29

  6 omega  -79.00  -48.00   1.0000   10.0000
omega____ theta____ kappa____ phi______ frames
    -      -13.8884  -64.0000  -95.6670 31

  7 omega  -34.00   54.00   1.0000   10.0000
omega____ theta____ kappa____ phi______ frames
    -      -13.8884   57.0000  -90.0000 88

  8 omega  -64.00    4.00   1.0000   10.0000
omega____ theta____ kappa____ phi______ frames
    -      -13.8884  -37.0000  120.0000 68

  9 omega  -70.00   10.00   1.0000   10.0000
omega____ theta____ kappa____ phi______ frames
    -      -13.8884  -61.0000   93.8040 80
;
_diffrn_measurement_device_type 'SuperNova, Dual, Cu at zero, Atlas'
_diffrn_measurement_method '\w scans'
_diffrn_orient_matrix_UB_11 -0.0285835000
_diffrn_orient_matrix_UB_12 0.0686064000
_diffrn_orient_matrix_UB_13 -0.0200385000
_diffrn_orient_matrix_UB_21 0.0078721000
_diffrn_orient_matrix_UB_22 -0.0082346000
_diffrn_orient_matrix_UB_23 -0.0458873000
_diffrn_orient_matrix_UB_31 -0.0636584000
_diffrn_orient_matrix_UB_32 -0.0062683000
_diffrn_orient_matrix_UB_33 0.0037527000
_diffrn_radiation_monochromator mirror
_diffrn_radiation_type MoK\a
_diffrn_radiation_wavelength 0.71073
_diffrn_reflns_av_R_equivalents 0.0422
_diffrn_reflns_av_unetI/netI 0.0627
_diffrn_reflns_limit_h_max 14
_diffrn_reflns_limit_h_min -13
_diffrn_reflns_limit_k_max 15
_diffrn_reflns_limit_k_min -13
_diffrn_reflns_limit_l_max 19
_diffrn_reflns_limit_l_min -19
_diffrn_reflns_number 19367
_diffrn_reflns_theta_full 26.00
_diffrn_reflns_theta_max 28.28
_diffrn_reflns_theta_min 3.20
_diffrn_source 'SuperNova (Mo) X-ray Source'
_exptl_absorpt_coefficient_mu 1.039
_exptl_absorpt_correction_T_max 0.884
_exptl_absorpt_correction_T_min 0.731
_exptl_absorpt_correction_type analytical
_exptl_absorpt_process_details
'CrysAlisPro, Agilent Technologies, Version 1.171.36.28e (release 10-06-2013 CrysAlis171 .NET) (compiled Jun 10 2013,11:58:50) Analytical numeric absorption correction using a multifaceted crystal model based on expressions derived by R.C. Clark & J.S. Reid. (Clark, R. C. & Reid, J. S. (1995). Acta Cryst. A51, 887-897)'
_exptl_crystal_density_diffrn 1.512
_exptl_crystal_density_method 'not measured'
_exptl_crystal_F_000 762
_exptl_crystal_size_max 0.48
_exptl_crystal_size_mid 0.27
_exptl_crystal_size_min 0.16
_refine_diff_density_max 1.546
_refine_diff_density_min -1.401
_refine_diff_density_rms 0.135
_refine_ls_extinction_method none
_refine_ls_goodness_of_fit_ref 1.038
_refine_ls_hydrogen_treatment constr
_refine_ls_matrix_type full
_refine_ls_number_parameters 400
_refine_ls_number_reflns 8069
_refine_ls_number_restraints 104
_refine_ls_restrained_S_all 1.033
_refine_ls_R_factor_all 0.0761
_refine_ls_R_factor_gt 0.0512
_refine_ls_shift/su_max 0.001
_refine_ls_shift/su_mean 0.000
_refine_ls_structure_factor_coef Fsqd
_refine_ls_weighting_details 'calc w=1/[\s^2^(Fo^2^)+(0.0333P)^2^+6.6324P] where P=(Fo^2^+2Fc^2^)/3'
_refine_ls_weighting_scheme calc
_refine_ls_wR_factor_gt 0.1055
_refine_ls_wR_factor_ref 0.1177
_reflns_number_gt 6104
_reflns_number_total 8069
_reflns_threshold_expression >2sigma(I)
_cod_data_source_file c6cc01650b2.cif
_cod_data_source_block Complex_4_dash
_cod_original_cell_volume 1629.6(2)
_cod_original_formula_sum 'C29 H54 B9 N2 O0.50 Rh2'
_cod_database_code 7119095
_chemical_oxdiff_formula 'C58 H108 B18 N4 O1 Rh4 '
_reflns_odcompleteness_completeness 99.81
_reflns_odcompleteness_iscentric 1
_reflns_odcompleteness_theta 28.22
_olex2_refinement_description
;
1. Fixed Uiso
 At 1.2 times of:
  All B(H) groups, All C(H) groups, All C(H,H) groups
 At 1.5 times of:
  All C(H,H,H) groups
2. Restrained distances
 C31-C28 = C30-C29
 1.5 with sigma of 0.02
 O1-C29 = O1-C28
 1.4 with sigma of 0.005
3. Rigid bond restraints
 C20, C21, C22, C23, C24, C25, C26, C27
 with sigma for 1-2 distances of 0.01 and sigma for 1-3 distances of 0.01
4. Uiso/Uaniso restraints and constraints
C20 \\sim C21 \\sim C22 \\sim C24 \\sim C25 \\sim C26 \\sim C27: within 1.7A
with sigma of 0.04 and sigma for terminal atoms of 0.08
Uanis(C21) \\sim Ueq, Uanis(C20) \\sim Ueq, Uanis(C27) \\sim Ueq, Uanis(C22)
\\sim Ueq, Uanis(C23) \\sim Ueq, Uanis(C24) \\sim Ueq, Uanis(C26) \\sim Ueq,
Uanis(C25) \\sim Ueq: with sigma of 0.1 and sigma for terminal atoms of 0.2
5. Others
 Fixed Sof: C9B(0.35) H9BA(0.35) H9BB(0.35) H9BC(0.35) C10B(0.35) H10A(0.35)
 H10B(0.35) H10C(0.35) C11B(0.35) H11A(0.35) H11B(0.35) H11C(0.35) C29(0.5)
 H29A(0.5) H29B(0.5) C9A(0.65) H9AA(0.65) H9AB(0.65) H9AC(0.65) C10A(0.65)
 H10D(0.65) H10E(0.65) H10F(0.65) C11A(0.65) H11D(0.65) H11E(0.65) H11F(0.65)
 C28(0.5) H28A(0.5) H28B(0.5) C30(0.5) H30A(0.5) H30B(0.5) H30C(0.5) C31(0.5)
 H31A(0.5) H31B(0.5) H31C(0.5)
6.a Ternary CH refined with riding coordinates:
 C12(H12A), C15(H15), C16(H16), C19(H19), C20(H20), C21(H21), C24(H24), C25(H25)
6.b Secondary CH2 refined with riding coordinates:
 C3(H3A,H3B), C4(H4A,H4B), C13(H13A,H13B), C14(H14A,H14B), C17(H17A,H17B),
 C18(H18A,H18B), C22(H22A,H22B), C23(H23A,H23B), C26(H26A,H26B), C27(H27A,H27B),
  C29(H29A,H29B), C28(H28A,H28B)
6.c Me refined with riding coordinates:
 C9B(H9BA,H9BB,H9BC), C10B(H10A,H10B,H10C), C11B(H11A,H11B,H11C), C9A(H9AA,
 H9AB,H9AC), C10A(H10D,H10E,H10F), C11A(H11D,H11E,H11F), C30(H30A,H30B,H30C),
 C31(H31A,H31B,H31C)
6.d Aromatic/amide H refined with riding coordinates:
 C5(H5), C6(H6)
6.e Boron cage BH refined with riding coordinates:
 C1(H1), B4(H4), B8(H8), B7(H7), B6(H6A), B5(H5A), B9(H9), B12(H12), B11(H11),
 B10(H10)
;
_olex2_submission_special_instructions 'No special instructions were received'

loop_
_space_group_symop_id
_space_group_symop_operation_xyz
1 'x, y, z'
2 '-x, -y, -z'

loop_
_atom_site_label
_atom_site_type_symbol
_atom_site_fract_x
_atom_site_fract_y
_atom_site_fract_z
_atom_site_U_iso_or_equiv
_atom_site_adp_type
_atom_site_occupancy
_atom_site_calc_flag
_atom_site_disorder_assembly
_atom_site_disorder_group
_atom_site_site_symmetry_order
_atom_site_refinement_flags_posn
_atom_site_refinement_flags_adp
_atom_site_refinement_flags_occupancy
Rh1 Rh 1.30121(4) 0.26708(3) -0.16314(2) 0.02267(10) Uani 1 d . . 1 . . .
N1 N 1.5344(3) 0.2941(4) -0.0732(3) 0.0215(8) Uani 1 d A . 1 . . .
C1 C 0.9122(4) 0.1815(4) 0.2756(3) 0.0223(9) Uani 1 d . . 1 . . .
H1 H 0.9134 0.0825 0.3217 0.027 Uiso 1 calc . . 1 R . .
Rh2 Rh 0.87461(3) 0.31978(3) 0.36528(2) 0.01941(10) Uani 1 d . . 1 . . .
N2 N 1.3803(3) 0.2608(3) 0.0264(2) 0.0155(7) Uani 1 d . . 1 . . .
C2 C 1.0507(4) 0.3196(4) 0.1650(3) 0.0154(8) Uani 1 d . . 1 . . .
C3 C 1.1845(4) 0.3313(4) 0.1258(3) 0.0179(8) Uani 1 d . . 1 . . .
H3A H 1.1702 0.4214 0.0839 0.022 Uiso 1 calc . . 1 R . .
H3B H 1.2401 0.3174 0.1791 0.022 Uiso 1 calc . . 1 R . .
C4 C 1.2596(4) 0.2354(4) 0.0705(3) 0.0194(9) Uani 1 d . . 1 . . .
H4A H 1.2836 0.1450 0.1137 0.023 Uiso 1 calc . . 1 R . .
H4B H 1.2016 0.2426 0.0207 0.023 Uiso 1 calc . . 1 R . .
B4 B 0.7651(5) 0.3124(5) 0.2533(4) 0.0203(10) Uani 1 d . . 1 . . .
H4 H 0.6671 0.3064 0.2843 0.024 Uiso 1 calc . . 1 R . .
C5 C 1.4740(4) 0.2734(4) 0.0754(3) 0.0239(10) Uani 1 d . . 1 . . .
H5 H 1.4712 0.2678 0.1406 0.029 Uiso 1 calc . . 1 R . .
B8 B 0.8070(4) 0.4608(4) 0.2238(3) 0.0148(9) Uani 1 d . . 1 . . .
H8 H 0.7368 0.5567 0.2309 0.018 Uiso 1 calc . . 1 R . .
C6 C 1.5684(5) 0.2948(4) 0.0135(3) 0.0257(10) Uani 1 d . . 1 . . .
H6 H 1.6457 0.3083 0.0264 0.031 Uiso 1 calc . . 1 R . .
B7 B 0.9801(5) 0.4089(4) 0.2448(3) 0.0160(9) Uani 1 d . . 1 . . .
H7 H 1.0286 0.4683 0.2658 0.019 Uiso 1 calc . . 1 R . .
C7 C 1.4160(4) 0.2727(4) -0.0658(3) 0.0171(8) Uani 1 d . . 1 . . .
B6 B 1.0163(5) 0.1800(5) 0.1826(3) 0.0197(10) Uani 1 d . . 1 . . .
H6A H 1.0869 0.0901 0.1664 0.024 Uiso 1 calc . . 1 R . .
C8 C 1.6212(5) 0.3132(5) -0.1590(4) 0.0305(11) Uani 1 d . . 1 . . .
B5 B 0.8460(5) 0.2291(5) 0.1679(4) 0.0217(10) Uani 1 d . . 1 . . .
H5A H 0.7999 0.1701 0.1440 0.026 Uiso 1 calc . . 1 R . .
C9B C 1.5812(19) 0.261(2) -0.2377(14) 0.055(5) Uiso 0.35 d A 2 1 . . .
H9BA H 1.6193 0.1658 -0.2204 0.082 Uiso 0.35 calc A 2 1 R . .
H9BB H 1.6156 0.2993 -0.2998 0.082 Uiso 0.35 calc A 2 1 R . .
H9BC H 1.4846 0.2879 -0.2404 0.082 Uiso 0.35 calc A 2 1 R . .
B9 B 0.7823(5) 0.4023(5) 0.1324(3) 0.0181(9) Uani 1 d . . 1 . . .
H9 H 0.6950 0.4576 0.0842 0.022 Uiso 1 calc . . 1 R . .
C10B C 1.7615(19) 0.233(2) -0.1416(15) 0.058(5) Uiso 0.35 d A 2 1 . . .
H10A H 1.7798 0.2073 -0.0739 0.087 Uiso 0.35 calc A 2 1 R . .
H10B H 1.8174 0.2835 -0.1775 0.087 Uiso 0.35 calc A 2 1 R . .
H10C H 1.7807 0.1543 -0.1616 0.087 Uiso 0.35 calc A 2 1 R . .
B12 B 0.9148(5) 0.4587(4) 0.1276(3) 0.0169(9) Uani 1 d . . 1 . . .
H12 H 0.9190 0.5519 0.0745 0.020 Uiso 1 calc . . 1 R . .
C11B C 1.5811(18) 0.4586(17) -0.2064(13) 0.047(4) Uiso 0.35 d A 2 1 . . .
H11A H 1.6149 0.4991 -0.1700 0.070 Uiso 0.35 calc A 2 1 R . .
H11B H 1.4843 0.4963 -0.2092 0.070 Uiso 0.35 calc A 2 1 R . .
H11C H 1.6180 0.4750 -0.2707 0.070 Uiso 0.35 calc A 2 1 R . .
B11 B 1.0393(5) 0.2294(5) 0.2816(3) 0.0191(10) Uani 1 d . . 1 . . .
H11 H 1.1252 0.1683 0.3302 0.023 Uiso 1 calc . . 1 R . .
C12 C 1.2286(7) 0.2646(5) -0.2938(4) 0.0486(17) Uani 1 d . . 1 . . .
H12A H 1.2020 0.3515 -0.3433 0.058 Uiso 1 calc . . 1 R . .
B10 B 0.9383(5) 0.3192(5) 0.0911(3) 0.0190(10) Uani 1 d . . 1 . . .
H10 H 0.9570 0.3212 0.0151 0.023 Uiso 1 calc . . 1 R . .
C13 C 1.3303(8) 0.1566(6) -0.3268(4) 0.061(2) Uani 1 d . . 1 . . .
H13A H 1.3990 0.1902 -0.3646 0.073 Uiso 1 calc . . 1 R . .
H13B H 1.2870 0.1300 -0.3684 0.073 Uiso 1 calc . . 1 R . .
C14 C 1.3971(7) 0.0362(6) -0.2448(4) 0.0518(17) Uani 1 d . . 1 . . .
H14A H 1.3459 -0.0245 -0.2299 0.062 Uiso 1 calc . . 1 R . .
H14B H 1.4870 -0.0098 -0.2649 0.062 Uiso 1 calc . . 1 R . .
C15 C 1.4071(6) 0.0708(4) -0.1565(4) 0.0337(12) Uani 1 d . . 1 . . .
H15 H 1.5002 0.0410 -0.1342 0.040 Uiso 1 calc . . 1 R . .
C16 C 1.3135(5) 0.0750(4) -0.0827(3) 0.0275(11) Uani 1 d . . 1 . . .
H16 H 1.3530 0.0471 -0.0187 0.033 Uiso 1 calc . . 1 R . .
C17 C 1.1820(6) 0.0574(5) -0.0809(4) 0.0360(12) Uani 1 d . . 1 . . .
H17A H 1.1244 0.0947 -0.0328 0.043 Uiso 1 calc . . 1 R . .
H17B H 1.1949 -0.0373 -0.0617 0.043 Uiso 1 calc . . 1 R . .
C18 C 1.1123(6) 0.1225(5) -0.1767(5) 0.0451(15) Uani 1 d . . 1 . . .
H18A H 1.1459 0.0631 -0.2169 0.054 Uiso 1 calc . . 1 R . .
H18B H 1.0160 0.1388 -0.1670 0.054 Uiso 1 calc . . 1 R . .
C19 C 1.1355(6) 0.2494(5) -0.2259(4) 0.0415(15) Uani 1 d . . 1 . . .
H19 H 1.0534 0.3278 -0.2343 0.050 Uiso 1 calc . . 1 R . .
C20 C 0.7724(7) 0.2268(6) 0.4842(4) 0.0515(15) Uani 1 d . . 1 . U .
H20 H 0.7363 0.1648 0.4702 0.062 Uiso 1 calc . . 1 R . .
C21 C 0.6946(6) 0.3580(6) 0.4485(4) 0.0367(12) Uani 1 d . . 1 . U .
H21 H 0.6131 0.3722 0.4150 0.044 Uiso 1 calc . . 1 R . .
C22 C 0.6834(5) 0.4632(6) 0.4933(4) 0.0364(12) Uani 1 d . . 1 . U .
H22A H 0.6254 0.4541 0.5500 0.044 Uiso 1 calc . . 1 R . .
H22B H 0.6411 0.5499 0.4479 0.044 Uiso 1 calc . . 1 R . .
C23 C 0.8166(5) 0.4577(5) 0.5223(3) 0.0328(11) Uani 1 d . . 1 . U .
H23A H 0.8357 0.4012 0.5883 0.039 Uiso 1 calc . . 1 R . .
H23B H 0.8123 0.5467 0.5200 0.039 Uiso 1 calc . . 1 R . .
C24 C 0.9284(5) 0.4044(5) 0.4574(3) 0.0307(11) Uani 1 d . . 1 . U .
H24 H 0.9765 0.4668 0.4244 0.037 Uiso 1 calc . . 1 R . .
C25 C 1.0088(6) 0.2732(6) 0.4771(4) 0.0436(14) Uani 1 d . . 1 . U .
H25 H 1.1024 0.2612 0.4550 0.052 Uiso 1 calc . . 1 R . .
C26 C 0.9956(8) 0.1652(7) 0.5595(4) 0.069(2) Uani 1 d . . 1 . U .
H26A H 1.0274 0.1721 0.6168 0.082 Uiso 1 calc . . 1 R . .
H26B H 1.0519 0.0808 0.5494 0.082 Uiso 1 calc . . 1 R . .
C27 C 0.8539(9) 0.1673(6) 0.5754(4) 0.069(2) Uani 1 d . . 1 . U .
H27A H 0.8107 0.2182 0.6203 0.083 Uiso 1 calc . . 1 R . .
H27B H 0.8539 0.0767 0.6051 0.083 Uiso 1 calc . . 1 R . .
O1 O 1.5000 0.0000 0.5000 0.0452(14) Uani 1 d . . 2 DS T P
C29 C 1.3911(8) 0.0725(9) 0.4414(7) 0.037(3) Uani 0.50 d B -2 1 D . .
H29A H 1.3078 0.0840 0.4788 0.045 Uiso 0.50 calc B -2 1 R . .
H29B H 1.3882 0.0290 0.3941 0.045 Uiso 0.50 calc B -2 1 R . .
C9A C 1.7058(12) 0.3912(12) -0.1474(9) 0.073(3) Uiso 0.65 d A 1 1 . . .
H9AA H 1.7558 0.3455 -0.0884 0.109 Uiso 0.65 calc A 1 1 R . .
H9AB H 1.6481 0.4785 -0.1455 0.109 Uiso 0.65 calc A 1 1 R . .
H9AC H 1.7676 0.3993 -0.2010 0.109 Uiso 0.65 calc A 1 1 R . .
C10A C 1.5448(12) 0.3782(12) -0.2468(9) 0.069(3) Uiso 0.65 d A 1 1 . . .
H10D H 1.4545 0.4289 -0.2327 0.103 Uiso 0.65 calc A 1 1 R . .
H10E H 1.5420 0.3122 -0.2749 0.103 Uiso 0.65 calc A 1 1 R . .
H10F H 1.5869 0.4369 -0.2913 0.103 Uiso 0.65 calc A 1 1 R . .
C11A C 1.7143(10) 0.1807(10) -0.1608(7) 0.051(2) Uiso 0.65 d A 1 1 . . .
H11D H 1.7749 0.1902 -0.2150 0.076 Uiso 0.65 calc A 1 1 R . .
H11E H 1.6635 0.1272 -0.1666 0.076 Uiso 0.65 calc A 1 1 R . .
H11F H 1.7652 0.1382 -0.1021 0.076 Uiso 0.65 calc A 1 1 R . .
C28 C 1.5096(12) 0.1230(7) 0.4465(8) 0.045(3) Uani 0.50 d B -1 1 D . .
H28A H 1.5890 0.1090 0.4052 0.054 Uiso 0.50 calc B -1 1 R . .
H28B H 1.5220 0.1676 0.4904 0.054 Uiso 0.50 calc B -1 1 R . .
C30 C 1.411(3) 0.202(2) 0.394(2) 0.050(8) Uani 0.50 d B -2 1 D . .
H30A H 1.4098 0.2452 0.4416 0.076 Uiso 0.50 calc B -2 1 R . .
H30B H 1.3390 0.2578 0.3486 0.076 Uiso 0.50 calc B -2 1 R . .
H30C H 1.4958 0.1882 0.3601 0.076 Uiso 0.50 calc B -2 1 R . .
C31 C 1.390(3) 0.211(3) 0.386(3) 0.060(11) Uani 0.50 d B -1 1 D . .
H31A H 1.3815 0.1706 0.3391 0.090 Uiso 0.50 calc B -1 1 R . .
H31B H 1.4013 0.2957 0.3539 0.090 Uiso 0.50 calc B -1 1 R . .
H31C H 1.3109 0.2231 0.4263 0.090 Uiso 0.50 calc B -1 1 R . .

loop_
_atom_site_aniso_label
_atom_site_aniso_U_11
_atom_site_aniso_U_22
_atom_site_aniso_U_33
_atom_site_aniso_U_23
_atom_site_aniso_U_13
_atom_site_aniso_U_12
Rh1 0.0323(2) 0.01664(18) 0.01633(18) -0.00465(14) -0.00649(14) -0.00302(15)
N1 0.0168(18) 0.0212(18) 0.0213(19) -0.0036(15) -0.0015(15) -0.0021(15)
C1 0.028(2) 0.0124(19) 0.019(2) 0.0012(17) -0.0013(18) -0.0037(18)
Rh2 0.02414(19) 0.01718(17) 0.00978(16) -0.00009(13) 0.00001(13) -0.00184(14)
N2 0.0178(17) 0.0135(16) 0.0132(16) -0.0047(13) -0.0014(13) -0.0020(14)
C2 0.022(2) 0.0123(18) 0.0109(18) -0.0039(15) -0.0010(15) -0.0033(16)
C3 0.021(2) 0.018(2) 0.014(2) -0.0063(16) 0.0019(16) -0.0045(17)
C4 0.022(2) 0.019(2) 0.015(2) -0.0046(17) 0.0018(16) -0.0048(18)
B4 0.026(3) 0.012(2) 0.019(2) 0.0007(19) -0.001(2) -0.0064(19)
C5 0.026(2) 0.023(2) 0.022(2) -0.0093(19) -0.0092(18) -0.0022(19)
B8 0.015(2) 0.013(2) 0.014(2) -0.0050(17) -0.0004(17) -0.0012(17)
C6 0.023(2) 0.023(2) 0.030(3) -0.008(2) -0.0095(19) -0.0038(19)
B7 0.023(2) 0.014(2) 0.012(2) -0.0071(17) -0.0001(18) -0.0032(19)
C7 0.020(2) 0.0135(19) 0.015(2) -0.0025(16) 0.0001(16) -0.0035(16)
B6 0.027(3) 0.016(2) 0.018(2) -0.0055(19) -0.0037(19) -0.006(2)
C8 0.017(2) 0.033(3) 0.028(3) 0.001(2) 0.0057(19) -0.003(2)
B5 0.030(3) 0.013(2) 0.020(2) -0.0015(19) -0.006(2) -0.006(2)
B9 0.023(2) 0.014(2) 0.017(2) -0.0047(18) -0.0031(19) -0.0043(19)
B12 0.025(2) 0.011(2) 0.014(2) -0.0017(17) -0.0038(18) -0.0057(19)
B11 0.024(3) 0.014(2) 0.013(2) -0.0001(18) -0.0036(18) -0.0023(19)
C12 0.096(5) 0.024(3) 0.025(3) -0.003(2) -0.032(3) -0.013(3)
B10 0.028(3) 0.013(2) 0.015(2) -0.0033(18) -0.0032(19) -0.006(2)
C13 0.126(7) 0.037(3) 0.020(3) -0.015(3) -0.010(3) -0.018(4)
C14 0.089(5) 0.032(3) 0.027(3) -0.016(2) 0.001(3) -0.005(3)
C15 0.049(3) 0.015(2) 0.027(3) -0.007(2) -0.006(2) 0.003(2)
C16 0.045(3) 0.014(2) 0.019(2) -0.0046(18) -0.007(2) -0.002(2)
C17 0.054(3) 0.022(2) 0.039(3) -0.013(2) -0.008(3) -0.015(2)
C18 0.054(4) 0.026(3) 0.060(4) -0.011(3) -0.023(3) -0.014(3)
C19 0.054(4) 0.022(3) 0.046(4) -0.007(2) -0.030(3) -0.004(2)
C20 0.085(4) 0.042(3) 0.031(3) -0.009(3) 0.030(3) -0.036(3)
C21 0.042(3) 0.048(3) 0.028(3) -0.017(2) 0.017(2) -0.025(3)
C22 0.031(3) 0.043(3) 0.031(3) -0.017(2) 0.011(2) -0.006(2)
C23 0.035(3) 0.041(3) 0.019(2) -0.013(2) 0.000(2) -0.005(2)
C24 0.027(2) 0.045(3) 0.017(2) -0.014(2) -0.0033(18) -0.003(2)
C25 0.040(3) 0.055(3) 0.018(2) -0.016(2) -0.011(2) 0.013(3)
C26 0.101(5) 0.048(4) 0.022(3) -0.004(3) -0.019(3) 0.019(4)
C27 0.140(6) 0.033(3) 0.015(3) 0.005(2) 0.013(3) -0.022(4)
O1 0.040(3) 0.063(4) 0.045(3) -0.021(3) 0.007(3) -0.030(3)
C29 0.028(5) 0.053(7) 0.039(6) -0.022(5) -0.001(5) -0.015(5)
C28 0.037(6) 0.058(8) 0.045(7) -0.017(6) -0.004(6) -0.017(6)
C30 0.060(13) 0.08(2) 0.041(13) -0.030(13) 0.018(10) -0.049(14)
C31 0.065(16) 0.047(15) 0.058(17) -0.009(12) -0.010(12) -0.008(11)

loop_
_atom_type_symbol
_atom_type_description
_atom_type_scat_dispersion_real
_atom_type_scat_dispersion_imag
_atom_type_scat_source
C C 0.0033 0.0016 'International Tables Vol C Tables 4.2.6.8 and 6.1.1.4'
H H 0.0000 0.0000 'International Tables Vol C Tables 4.2.6.8 and 6.1.1.4'
B B 0.0013 0.0007 'International Tables Vol C Tables 4.2.6.8 and 6.1.1.4'
N N 0.0061 0.0033 'International Tables Vol C Tables 4.2.6.8 and 6.1.1.4'
O O 0.0106 0.0060 'International Tables Vol C Tables 4.2.6.8 and 6.1.1.4'
Rh Rh -1.1178 0.9187 'International Tables Vol C Tables 4.2.6.8 and 6.1.1.4'

loop_
_exptl_crystal_face_index_h
_exptl_crystal_face_index_k
_exptl_crystal_face_index_l
_exptl_crystal_face_perp_dist
_exptl_oxdiff_crystal_face_indexfrac_h
_exptl_oxdiff_crystal_face_indexfrac_k
_exptl_oxdiff_crystal_face_indexfrac_l
_exptl_oxdiff_crystal_face_x
_exptl_oxdiff_crystal_face_y
_exptl_oxdiff_crystal_face_z
-2 10 17 0.1008 -1.9990 10.0001 17.0063 0.4024 -0.8785 0.1284
14 5 11 0.2364 14.0000 5.0011 11.0015 -0.2775 -0.4358 -0.8813
-13 3 3 0.1737 -12.9993 2.9991 3.0032 0.5171 -0.2648 0.8200
-7 -10 -19 0.1584 -7.0007 -10.0007 -19.0054 -0.1052 0.8993 0.4370
-14 -1 6 0.1856 -13.9995 -1.0005 6.0018 0.2112 -0.3774 0.9200
5 -9 8 0.1427 4.9992 -8.9987 7.9961 -0.9205 -0.2535 -0.2318
-2 -10 11 0.1455 -2.0006 -9.9990 10.9968 -0.8492 -0.4380 0.2313
-11 -7 11 0.1678 -11.0000 -6.9997 10.9992 -0.3862 -0.5337 0.7854
2 -9 -19 0.0717 1.9991 -9.0002 -19.0060 -0.2938 0.9620 -0.1422
7 -3 -17 0.1205 6.9994 -3.0002 -17.0038 -0.0652 0.8601 -0.4906
-8 -15 -12 0.1792 -8.0010 -15.0001 -12.0068 -0.5598 0.6115 0.5583
-2 9 -10 0.1017 -1.9993 8.9988 -9.9966 0.8748 0.3689 0.0334
-7 5 -13 0.1242 -6.9995 4.9986 -12.9981 0.8035 0.5002 0.3655
-11 -14 -3 0.1970 -11.0007 -14.0000 -3.0052 -0.5858 0.1666 0.7768
12 14 4 0.2053 12.0007 14.0001 4.0052 0.5372 -0.2046 -0.8367
8 15 -1 0.1808 8.0008 14.9995 -0.9944 0.8203 -0.0149 -0.6071
-7 8 13 0.1226 -6.9990 7.9997 13.0056 0.4883 -0.7178 0.4442
2 11 19 0.1342 2.0009 11.0004 19.0064 0.3166 -0.9470 -0.1250
-1 0 -20 0.0639 -1.0001 -0.0010 -20.0017 0.4293 0.9100 -0.0114
5 0 19 0.1256 5.0000 0.0012 19.0011 -0.5236 -0.8326 -0.2470
-1 0 20 0.1116 -0.9998 0.0009 20.0020 -0.3722 -0.9257 0.1387
-8 0 16 0.1234 -7.9996 0.0003 16.0024 -0.0920 -0.7973 0.5693
5 -12 -5 0.1265 4.9989 -11.9992 -5.0064 -0.8658 0.3679 -0.2618
-5 -15 1 0.1671 -5.0010 -14.9993 0.9940 -0.9060 0.0385 0.4161
2 0 -20 0.0485 1.9998 -0.0008 -20.0021 0.3436 0.9336 -0.2024
0 -2 -20 0.0510 -0.0003 -2.0008 -20.0027 0.2636 0.9343 -0.0625

loop_
_geom_angle_atom_site_label_1
_geom_angle_atom_site_label_2
_geom_angle_atom_site_label_3
_geom_angle
_geom_angle_site_symmetry_1
_geom_angle_site_symmetry_3
C7 Rh1 C12 163.2(2) . .
C7 Rh1 C15 94.58(18) . .
C7 Rh1 C16 89.64(17) . .
C7 Rh1 C19 160.8(2) . .
C12 Rh1 C19 35.9(2) . .
C15 Rh1 C12 81.6(2) . .
C15 Rh1 C16 38.9(2) . .
C15 Rh1 C19 88.2(2) . .
C16 Rh1 C12 97.2(2) . .
C16 Rh1 C19 80.61(19) . .
C6 N1 C8 122.0(4) . .
C7 N1 C6 110.0(4) . .
C7 N1 C8 128.0(4) . .
Rh2 C1 H1 110.0 . .
B4 C1 H1 120.7 . .
B4 C1 Rh2 64.6(2) . .
B6 C1 H1 114.7 . .
B6 C1 Rh2 124.3(3) . .
B6 C1 B4 114.0(3) . .
B6 C1 B5 62.5(3) . .
B5 C1 H1 115.5 . .
B5 C1 Rh2 122.7(3) . .
B5 C1 B4 63.1(3) . .
B11 C1 H1 118.4 . .
B11 C1 Rh2 65.2(2) . .
B11 C1 B4 111.5(3) . .
B11 C1 B6 65.3(3) . .
B11 C1 B5 116.0(4) . .
B4 Rh2 C1 45.63(17) . .
B4 Rh2 B8 48.50(17) . .
B8 Rh2 C1 78.79(15) . .
B7 Rh2 C1 78.85(16) . .
B7 Rh2 B4 82.25(18) . .
B7 Rh2 B8 47.74(17) . .
B7 Rh2 B11 49.78(17) . .
B11 Rh2 C1 43.79(17) . .
B11 Rh2 B4 79.93(19) . .
B11 Rh2 B8 82.29(17) . .
C20 Rh2 C1 99.9(2) . .
C20 Rh2 B4 97.3(2) . .
C20 Rh2 B8 132.8(2) . .
C20 Rh2 B7 178.6(2) . .
C20 Rh2 B11 128.8(2) . .
C20 Rh2 C21 37.7(2) . .
C21 Rh2 C1 119.46(18) . .
C21 Rh2 B4 89.8(2) . .
C21 Rh2 B8 101.8(2) . .
C21 Rh2 B7 143.5(2) . .
C21 Rh2 B11 162.15(19) . .
C24 Rh2 C1 155.17(17) . .
C24 Rh2 B4 157.24(19) . .
C24 Rh2 B8 113.24(18) . .
C24 Rh2 B7 93.25(19) . .
C24 Rh2 B11 114.03(19) . .
C24 Rh2 C20 87.7(2) . .
C24 Rh2 C21 80.6(2) . .
C24 Rh2 C25 38.1(2) . .
C25 Rh2 C1 119.68(18) . .
C25 Rh2 B4 164.7(2) . .
C25 Rh2 B8 141.9(2) . .
C25 Rh2 B7 100.1(2) . .
C25 Rh2 B11 90.05(19) . .
C25 Rh2 C20 79.9(3) . .
C25 Rh2 C21 96.7(2) . .
C5 N2 C4 123.4(4) . .
C7 N2 C4 125.2(3) . .
C7 N2 C5 111.3(4) . .
C3 C2 B7 113.5(3) . .
C3 C2 B6 121.5(3) . .
C3 C2 B12 115.9(3) . .
C3 C2 B11 119.3(3) . .
C3 C2 B10 119.9(3) . .
B6 C2 B7 116.6(3) . .
B6 C2 B12 112.7(3) . .
B6 C2 B11 63.4(3) . .
B6 C2 B10 61.3(3) . .
B12 C2 B7 62.6(3) . .
B12 C2 B11 113.8(3) . .
B12 C2 B10 61.5(3) . .
B11 C2 B7 63.8(3) . .
B10 C2 B7 114.3(3) . .
B10 C2 B11 113.4(3) . .
C2 C3 H3A 108.7 . .
C2 C3 H3B 108.7 . .
H3A C3 H3B 107.6 . .
C4 C3 C2 114.3(3) . .
C4 C3 H3A 108.7 . .
C4 C3 H3B 108.7 . .
N2 C4 C3 111.5(3) . .
N2 C4 H4A 109.3 . .
N2 C4 H4B 109.3 . .
C3 C4 H4A 109.3 . .
C3 C4 H4B 109.3 . .
H4A C4 H4B 108.0 . .
C1 B4 Rh2 69.8(2) . .
C1 B4 H4 123.9 . .
C1 B4 B8 107.3(3) . .
C1 B4 B5 57.0(3) . .
C1 B4 B9 103.8(3) . .
Rh2 B4 H4 106.9 . .
B8 B4 Rh2 66.8(2) . .
B8 B4 H4 122.9 . .
B5 B4 Rh2 121.9(3) . .
B5 B4 H4 120.5 . .
B5 B4 B8 107.0(3) . .
B5 B4 B9 59.3(3) . .
B9 B4 Rh2 120.3(3) . .
B9 B4 H4 121.9 . .
B9 B4 B8 58.9(3) . .
N2 C5 H5 126.7 . .
C6 C5 N2 106.6(4) . .
C6 C5 H5 126.7 . .
Rh2 B8 H8 111.0 . .
B4 B8 Rh2 64.7(2) . .
B4 B8 H8 124.1 . .
B7 B8 Rh2 64.6(2) . .
B7 B8 B4 105.9(3) . .
B7 B8 H8 122.4 . .
B9 B8 Rh2 119.3(3) . .
B9 B8 B4 60.0(3) . .
B9 B8 H8 119.2 . .
B9 B8 B7 109.0(3) . .
B12 B8 Rh2 119.7(3) . .
B12 B8 B4 106.8(3) . .
B12 B8 H8 119.4 . .
B12 B8 B7 61.5(3) . .
B12 B8 B9 59.8(3) . .
N1 C6 H6 126.0 . .
C5 C6 N1 108.0(4) . .
C5 C6 H6 126.0 . .
Rh2 B7 H7 110.0 . .
C2 B7 Rh2 116.6(3) . .
C2 B7 B8 103.4(3) . .
C2 B7 H7 123.2 . .
C2 B7 B12 58.3(2) . .
C2 B7 B11 57.9(2) . .
B8 B7 Rh2 67.7(2) . .
B8 B7 H7 123.6 . .
B8 B7 B12 58.0(3) . .
B8 B7 B11 106.7(3) . .
B12 B7 Rh2 119.3(3) . .
B12 B7 H7 121.0 . .
B12 B7 B11 105.7(3) . .
B11 B7 Rh2 65.3(2) . .
B11 B7 H7 123.6 . .
N1 C7 Rh1 132.3(3) . .
N2 C7 Rh1 123.5(3) . .
N2 C7 N1 104.1(3) . .
C1 B6 C2 102.0(3) . .
C1 B6 H6A 125.4 . .
C1 B6 B5 58.8(3) . .
C1 B6 B11 57.0(3) . .
C1 B6 B10 106.2(3) . .
C2 B6 H6A 124.2 . .
C2 B6 B5 105.6(3) . .
C2 B6 B11 59.2(3) . .
C2 B6 B10 60.3(3) . .
B5 B6 H6A 122.5 . .
B5 B6 B11 106.3(3) . .
B5 B6 B10 60.3(3) . .
B11 B6 H6A 122.2 . .
B10 B6 H6A 120.6 . .
B10 B6 B11 109.2(3) . .
N1 C8 C9B 109.8(8) . .
N1 C8 C11B 106.6(8) . .
N1 C8 C9A 108.5(6) . .
N1 C8 C11A 107.5(5) . .
C10B C8 N1 113.7(9) . .
C10B C8 C9B 102.6(11) . .
C10B C8 C11B 120.9(11) . .
C10B C8 C9A 67.4(10) . .
C10B C8 C11A 40.3(8) . .
C11B C8 C9B 102.2(10) . .
C11B C8 C9A 59.7(8) . .
C9A C8 C9B 141.1(9) . .
C10A C8 N1 112.2(6) . .
C10A C8 C9B 46.1(8) . .
C10A C8 C10B 131.4(10) . .
C10A C8 C11B 57.0(8) . .
C10A C8 C9A 111.3(8) . .
C10A C8 C11A 110.1(7) . .
C11A C8 C9B 67.4(8) . .
C11A C8 C11B 145.9(9) . .
C11A C8 C9A 107.1(7) . .
C1 B5 B4 59.9(3) . .
C1 B5 B6 58.7(3) . .
C1 B5 H5A 123.3 . .
C1 B5 B9 107.1(3) . .
C1 B5 B10 105.9(4) . .
B4 B5 H5A 121.0 . .
B6 B5 B4 108.4(3) . .
B6 B5 H5A 121.6 . .
B6 B5 B9 108.5(4) . .
B6 B5 B10 60.0(3) . .
B9 B5 B4 60.6(3) . .
B9 B5 H5A 121.5 . .
B10 B5 B4 108.4(3) . .
B10 B5 H5A 122.2 . .
B10 B5 B9 60.1(3) . .
C8 C9B H9BA 109.5 . .
C8 C9B H9BB 109.5 . .
C8 C9B H9BC 109.5 . .
H9BA C9B H9BB 109.5 . .
H9BA C9B H9BC 109.5 . .
H9BB C9B H9BC 109.5 . .
B4 B9 H9 121.8 . .
B8 B9 B4 61.1(3) . .
B8 B9 H9 120.8 . .
B5 B9 B4 60.1(3) . .
B5 B9 B8 109.5(3) . .
B5 B9 H9 121.5 . .
B12 B9 B4 107.1(3) . .
B12 B9 B8 59.0(3) . .
B12 B9 B5 107.6(3) . .
B12 B9 H9 122.6 . .
B12 B9 B10 60.4(3) . .
B10 B9 B4 107.6(3) . .
B10 B9 B8 108.6(3) . .
B10 B9 B5 59.5(3) . .
B10 B9 H9 121.7 . .
C8 C10B H10A 109.5 . .
C8 C10B H10B 109.5 . .
C8 C10B H10C 109.5 . .
H10A C10B H10B 109.5 . .
H10A C10B H10C 109.5 . .
H10B C10B H10C 109.5 . .
C2 B12 B8 105.9(3) . .
C2 B12 B7 59.1(2) . .
C2 B12 B9 105.3(3) . .
C2 B12 H12 124.5 . .
C2 B12 B10 59.4(2) . .
B8 B12 B7 60.5(3) . .
B8 B12 B9 61.2(3) . .
B8 B12 H12 121.1 . .
B8 B12 B10 110.2(3) . .
B7 B12 H12 120.7 . .
B9 B12 B7 109.3(3) . .
B9 B12 H12 121.9 . .
B9 B12 B10 60.2(3) . .
B10 B12 B7 109.7(3) . .
B10 B12 H12 120.3 . .
C8 C11B H11A 109.5 . .
C8 C11B H11B 109.5 . .
C8 C11B H11C 109.5 . .
H11A C11B H11B 109.5 . .
H11A C11B H11C 109.5 . .
H11B C11B H11C 109.5 . .
C1 B11 Rh2 71.0(2) . .
C1 B11 C2 101.0(3) . .
C1 B11 B7 107.7(3) . .
C1 B11 B6 57.7(3) . .
C1 B11 H11 123.4 . .
Rh2 B11 H11 107.8 . .
C2 B11 Rh2 116.6(3) . .
C2 B11 B7 58.3(2) . .
C2 B11 B6 57.3(2) . .
C2 B11 H11 125.1 . .
B7 B11 Rh2 64.9(2) . .
B7 B11 H11 123.1 . .
B6 B11 Rh2 122.9(3) . .
B6 B11 B7 107.0(3) . .
B6 B11 H11 120.0 . .
Rh1 C12 H12A 114.1 . .
C13 C12 Rh1 107.8(4) . .
C13 C12 H12A 114.1 . .
C19 C12 Rh1 72.8(3) . .
C19 C12 H12A 114.1 . .
C19 C12 C13 125.7(6) . .
C2 B10 B6 58.4(3) . .
C2 B10 B5 103.7(3) . .
C2 B10 B9 104.5(3) . .
C2 B10 B12 59.1(2) . .
C2 B10 H10 125.2 . .
B6 B10 B5 59.6(3) . .
B6 B10 B9 108.5(4) . .
B6 B10 B12 108.3(3) . .
B6 B10 H10 121.3 . .
B5 B10 B9 60.5(3) . .
B5 B10 B12 107.6(3) . .
B5 B10 H10 122.8 . .
B9 B10 B12 59.4(3) . .
B9 B10 H10 122.2 . .
B12 B10 H10 121.5 . .
C12 C13 H13A 109.0 . .
C12 C13 H13B 109.0 . .
C12 C13 C14 112.9(5) . .
H13A C13 H13B 107.8 . .
C14 C13 H13A 109.0 . .
C14 C13 H13B 109.0 . .
C13 C14 H14A 109.0 . .
C13 C14 H14B 109.0 . .
H14A C14 H14B 107.8 . .
C15 C14 C13 112.8(4) . .
C15 C14 H14A 109.0 . .
C15 C14 H14B 109.0 . .
Rh1 C15 H15 113.2 . .
C14 C15 Rh1 114.0(3) . .
C14 C15 H15 113.2 . .
C16 C15 Rh1 70.7(3) . .
C16 C15 C14 125.4(5) . .
C16 C15 H15 113.2 . .
Rh1 C16 H16 113.8 . .
C15 C16 Rh1 70.4(3) . .
C15 C16 H16 113.8 . .
C15 C16 C17 126.4(4) . .
C17 C16 Rh1 110.0(3) . .
C17 C16 H16 113.8 . .
C16 C17 H17A 109.0 . .
C16 C17 H17B 109.0 . .
C16 C17 C18 112.9(5) . .
H17A C17 H17B 107.8 . .
C18 C17 H17A 109.0 . .
C18 C17 H17B 109.0 . .
C17 C18 H18A 109.4 . .
C17 C18 H18B 109.4 . .
H18A C18 H18B 108.0 . .
C19 C18 C17 111.0(4) . .
C19 C18 H18A 109.4 . .
C19 C18 H18B 109.4 . .
Rh1 C19 H19 113.8 . .
C12 C19 Rh1 71.4(3) . .
C12 C19 C18 124.7(5) . .
C12 C19 H19 113.8 . .
C18 C19 Rh1 112.0(3) . .
C18 C19 H19 113.8 . .
Rh2 C20 H20 113.4 . .
C21 C20 Rh2 71.3(3) . .
C21 C20 H20 113.4 . .
C21 C20 C27 125.6(6) . .
C27 C20 Rh2 112.4(5) . .
C27 C20 H20 113.4 . .
Rh2 C21 H21 114.4 . .
C20 C21 Rh2 71.0(3) . .
C20 C21 H21 114.4 . .
C20 C21 C22 124.2(5) . .
C22 C21 Rh2 110.3(3) . .
C22 C21 H21 114.4 . .
C21 C22 H22A 109.0 . .
C21 C22 H22B 109.0 . .
C21 C22 C23 113.1(4) . .
H22A C22 H22B 107.8 . .
C23 C22 H22A 109.0 . .
C23 C22 H22B 109.0 . .
C22 C23 H23A 109.3 . .
C22 C23 H23B 109.3 . .
C22 C23 C24 111.6(4) . .
H23A C23 H23B 108.0 . .
C24 C23 H23A 109.3 . .
C24 C23 H23B 109.3 . .
Rh2 C24 H24 113.4 . .
C23 C24 Rh2 114.4(3) . .
C23 C24 H24 113.4 . .
C25 C24 Rh2 71.5(3) . .
C25 C24 C23 124.0(5) . .
C25 C24 H24 113.4 . .
Rh2 C25 H25 113.4 . .
C24 C25 Rh2 70.5(3) . .
C24 C25 H25 113.4 . .
C24 C25 C26 126.0(5) . .
C26 C25 Rh2 112.6(5) . .
C26 C25 H25 113.4 . .
C25 C26 H26A 109.2 . .
C25 C26 H26B 109.2 . .
C25 C26 C27 112.0(5) . .
H26A C26 H26B 107.9 . .
C27 C26 H26A 109.2 . .
C27 C26 H26B 109.2 . .
C20 C27 H27A 108.9 . .
C20 C27 H27B 108.9 . .
C26 C27 C20 113.5(5) . .
C26 C27 H27A 108.9 . .
C26 C27 H27B 108.9 . .
H27A C27 H27B 107.7 . .
C29 O1 C29 180.000(2) 2_856 .
C29 O1 C28 69.3(6) 2_856 2_856
C29 O1 C28 110.7(7) 2_856 .
C29 O1 C28 110.7(7) . 2_856
C29 O1 C28 69.3(6) . .
C28 O1 C28 179.998(2) . 2_856
O1 C29 H29A 110.8 . .
O1 C29 H29B 110.8 . .
O1 C29 C30 104.8(13) . .
H29A C29 H29B 108.9 . .
C30 C29 H29A 110.8 . .
C30 C29 H29B 110.8 . .
C8 C9A H9AA 109.5 . .
C8 C9A H9AB 109.5 . .
C8 C9A H9AC 109.5 . .
H9AA C9A H9AB 109.5 . .
H9AA C9A H9AC 109.5 . .
H9AB C9A H9AC 109.5 . .
C8 C10A H10D 109.5 . .
C8 C10A H10E 109.5 . .
C8 C10A H10F 109.5 . .
H10D C10A H10E 109.5 . .
H10D C10A H10F 109.5 . .
H10E C10A H10F 109.5 . .
C8 C11A H11D 109.5 . .
C8 C11A H11E 109.5 . .
C8 C11A H11F 109.5 . .
H11D C11A H11E 109.5 . .
H11D C11A H11F 109.5 . .
H11E C11A H11F 109.5 . .
O1 C28 H28A 108.8 . .
O1 C28 H28B 108.8 . .
O1 C28 C31 113.7(13) . .
H28A C28 H28B 107.7 . .
C31 C28 H28A 108.8 . .
C31 C28 H28B 108.8 . .
C29 C30 H30A 109.5 . .
C29 C30 H30B 109.5 . .
C29 C30 H30C 109.5 . .
H30A C30 H30B 109.5 . .
H30A C30 H30C 109.5 . .
H30B C30 H30C 109.5 . .
C28 C31 H31A 109.5 . .
C28 C31 H31B 109.5 . .
C28 C31 H31C 109.5 . .
H31A C31 H31B 109.5 . .
H31A C31 H31C 109.5 . .
H31B C31 H31C 109.5 . .

loop_
_geom_bond_atom_site_label_1
_geom_bond_atom_site_label_2
_geom_bond_distance
_geom_bond_site_symmetry_2
Rh1 C7 2.043(4) .
Rh1 C12 2.190(5) .
Rh1 C15 2.104(5) .
Rh1 C16 2.109(5) .
Rh1 C19 2.207(5) .
N1 C6 1.385(6) .
N1 C7 1.368(5) .
N1 C8 1.498(6) .
C1 H1 1.1200 .
C1 Rh2 2.276(4) .
C1 B4 1.734(7) .
C1 B6 1.678(7) .
C1 B5 1.680(6) .
C1 B11 1.666(7) .
Rh2 B4 2.191(5) .
Rh2 B8 2.229(5) .
Rh2 B7 2.177(5) .
Rh2 B11 2.184(5) .
Rh2 C20 2.159(5) .
Rh2 C21 2.163(5) .
Rh2 C24 2.136(5) .
Rh2 C25 2.149(5) .
N2 C4 1.469(5) .
N2 C5 1.383(5) .
N2 C7 1.358(5) .
C2 C3 1.527(6) .
C2 B7 1.740(6) .
C2 B6 1.698(6) .
C2 B12 1.727(6) .
C2 B11 1.733(6) .
C2 B10 1.732(6) .
C3 H3A 0.9900 .
C3 H3B 0.9900 .
C3 C4 1.523(6) .
C4 H4A 0.9900 .
C4 H4B 0.9900 .
B4 H4 1.1200 .
B4 B8 1.815(7) .
B4 B5 1.787(7) .
B4 B9 1.795(7) .
C5 H5 0.9500 .
C5 C6 1.326(7) .
B8 H8 1.1200 .
B8 B7 1.783(6) .
B8 B9 1.774(6) .
B8 B12 1.736(7) .
C6 H6 0.9500 .
B7 H7 1.1200 .
B7 B12 1.801(6) .
B7 B11 1.835(7) .
B6 H6A 1.1200 .
B6 B5 1.741(7) .
B6 B11 1.804(7) .
B6 B10 1.749(7) .
C8 C9B 1.624(19) .
C8 C10B 1.47(2) .
C8 C11B 1.508(18) .
C8 C9A 1.537(13) .
C8 C10A 1.465(12) .
C8 C11A 1.499(11) .
B5 H5A 1.1200 .
B5 B9 1.771(7) .
B5 B10 1.754(7) .
C9B H9BA 0.9800 .
C9B H9BB 0.9800 .
C9B H9BC 0.9800 .
B9 H9 1.1200 .
B9 B12 1.750(7) .
B9 B10 1.764(7) .
C10B H10A 0.9800 .
C10B H10B 0.9800 .
C10B H10C 0.9800 .
B12 H12 1.1200 .
B12 B10 1.767(6) .
C11B H11A 0.9800 .
C11B H11B 0.9800 .
C11B H11C 0.9800 .
B11 H11 1.1200 .
C12 H12A 1.0000 .
C12 C13 1.507(9) .
C12 C19 1.354(9) .
B10 H10 1.1200 .
C13 H13A 0.9900 .
C13 H13B 0.9900 .
C13 C14 1.534(8) .
C14 H14A 0.9900 .
C14 H14B 0.9900 .
C14 C15 1.511(7) .
C15 H15 1.0000 .
C15 C16 1.402(7) .
C16 H16 1.0000 .
C16 C17 1.498(7) .
C17 H17A 0.9900 .
C17 H17B 0.9900 .
C17 C18 1.530(7) .
C18 H18A 0.9900 .
C18 H18B 0.9900 .
C18 C19 1.498(8) .
C19 H19 1.0000 .
C20 H20 1.0000 .
C20 C21 1.398(8) .
C20 C27 1.536(9) .
C21 H21 1.0000 .
C21 C22 1.512(7) .
C22 H22A 0.9900 .
C22 H22B 0.9900 .
C22 C23 1.523(7) .
C23 H23A 0.9900 .
C23 H23B 0.9900 .
C23 C24 1.529(7) .
C24 H24 1.0000 .
C24 C25 1.397(7) .
C25 H25 1.0000 .
C25 C26 1.476(9) .
C26 H26A 0.9900 .
C26 H26B 0.9900 .
C26 C27 1.511(11) .
C27 H27A 0.9900 .
C27 H27B 0.9900 .
O1 C29 1.389(5) .
O1 C29 1.389(5) 2_856
O1 C28 1.414(5) 2_856
O1 C28 1.414(5) .
C29 H29A 0.9900 .
C29 H29B 0.9900 .
C29 C30 1.506(18) .
C9A H9AA 0.9800 .
C9A H9AB 0.9800 .
C9A H9AC 0.9800 .
C10A H10D 0.9800 .
C10A H10E 0.9800 .
C10A H10F 0.9800 .
C11A H11D 0.9800 .
C11A H11E 0.9800 .
C11A H11F 0.9800 .
C28 H28A 0.9900 .
C28 H28B 0.9900 .
C28 C31 1.505(19) .
C30 H30A 0.9800 .
C30 H30B 0.9800 .
C30 H30C 0.9800 .
C31 H31A 0.9800 .
C31 H31B 0.9800 .
C31 H31C 0.9800 .

loop_
_geom_torsion_atom_site_label_1
_geom_torsion_atom_site_label_2
_geom_torsion_atom_site_label_3
_geom_torsion_atom_site_label_4
_geom_torsion
_geom_torsion_site_symmetry_1
_geom_torsion_site_symmetry_2
_geom_torsion_site_symmetry_3
_geom_torsion_site_symmetry_4
Rh1 C12 C13 C14 36.3(7) . . . .
Rh1 C12 C19 C18 -104.3(5) . . . .
Rh1 C15 C16 C17 100.8(5) . . . .
Rh1 C16 C17 C18 40.7(5) . . . .
C1 Rh2 B4 B8 -120.2(3) . . . .
C1 Rh2 B4 B5 -23.9(3) . . . .
C1 Rh2 B4 B9 -94.5(4) . . . .
C1 Rh2 B8 B4 39.1(2) . . . .
C1 Rh2 B8 B7 -85.1(2) . . . .
C1 Rh2 B8 B9 13.4(3) . . . .
C1 Rh2 B8 B12 -56.5(3) . . . .
C1 Rh2 B7 C2 -9.3(3) . . . .
C1 Rh2 B7 B8 84.9(2) . . . .
C1 Rh2 B7 B12 57.6(3) . . . .
C1 Rh2 B7 B11 -37.2(2) . . . .
C1 Rh2 B11 C2 93.1(4) . . . .
C1 Rh2 B11 B7 121.1(3) . . . .
C1 Rh2 B11 B6 26.4(3) . . . .
C1 Rh2 C20 C21 -126.2(3) . . . .
C1 Rh2 C20 C27 112.1(4) . . . .
C1 Rh2 C21 C20 65.9(4) . . . .
C1 Rh2 C21 C22 -173.7(3) . . . .
C1 Rh2 C24 C23 -151.8(4) . . . .
C1 Rh2 C24 C25 -32.1(6) . . . .
C1 Rh2 C25 C24 165.1(3) . . . .
C1 Rh2 C25 C26 -73.0(5) . . . .
C1 B4 B8 Rh2 -58.2(3) . . . .
C1 B4 B8 B7 -7.1(4) . . . .
C1 B4 B8 B9 95.9(4) . . . .
C1 B4 B8 B12 57.3(4) . . . .
C1 B4 B5 B6 -34.5(3) . . . .
C1 B4 B5 B9 -135.8(4) . . . .
C1 B4 B5 B10 -98.1(4) . . . .
C1 B4 B9 B8 -102.1(3) . . . .
C1 B4 B9 B5 37.0(3) . . . .
C1 B4 B9 B12 -63.8(4) . . . .
C1 B4 B9 B10 -0.2(4) . . . .
C1 B6 B5 B4 35.0(3) . . . .
C1 B6 B5 B9 99.2(4) . . . .
C1 B6 B5 B10 136.1(3) . . . .
C1 B6 B11 Rh2 -29.9(3) . . . .
C1 B6 B11 C2 -132.5(3) . . . .
C1 B6 B11 B7 -100.6(4) . . . .
C1 B6 B10 C2 94.8(3) . . . .
C1 B6 B10 B5 -38.2(3) . . . .
C1 B6 B10 B9 -1.1(4) . . . .
C1 B6 B10 B12 61.9(4) . . . .
C1 B5 B9 B4 -39.2(3) . . . .
C1 B5 B9 B8 -1.7(5) . . . .
C1 B5 B9 B12 60.8(4) . . . .
C1 B5 B9 B10 98.8(4) . . . .
C1 B5 B10 C2 -1.8(4) . . . .
C1 B5 B10 B6 38.1(3) . . . .
C1 B5 B10 B9 -100.9(4) . . . .
C1 B5 B10 B12 -63.3(4) . . . .
Rh2 C1 B4 B8 56.4(3) . . . .
Rh2 C1 B4 B5 155.8(3) . . . .
Rh2 C1 B4 B9 117.6(3) . . . .
Rh2 C1 B6 C2 -11.3(4) . . . .
Rh2 C1 B6 B5 -112.4(3) . . . .
Rh2 C1 B6 B11 29.1(3) . . . .
Rh2 C1 B6 B10 -73.6(4) . . . .
Rh2 C1 B5 B4 -26.1(3) . . . .
Rh2 C1 B5 B6 114.9(4) . . . .
Rh2 C1 B5 B9 13.3(5) . . . .
Rh2 C1 B5 B10 76.2(4) . . . .
Rh2 C1 B11 C2 -114.5(3) . . . .
Rh2 C1 B11 B7 -54.5(2) . . . .
Rh2 C1 B11 B6 -153.7(3) . . . .
Rh2 B4 B8 B7 51.1(2) . . . .
Rh2 B4 B8 B9 154.1(3) . . . .
Rh2 B4 B8 B12 115.5(3) . . . .
Rh2 B4 B5 C1 27.0(3) . . . .
Rh2 B4 B5 B6 -7.5(5) . . . .
Rh2 B4 B5 B9 -108.8(4) . . . .
Rh2 B4 B5 B10 -71.1(4) . . . .
Rh2 B4 B9 B8 -27.7(3) . . . .
Rh2 B4 B9 B5 111.4(4) . . . .
Rh2 B4 B9 B12 10.6(4) . . . .
Rh2 B4 B9 B10 74.2(4) . . . .
Rh2 B8 B7 C2 113.6(3) . . . .
Rh2 B8 B7 B12 151.9(3) . . . .
Rh2 B8 B7 B11 53.5(2) . . . .
Rh2 B8 B9 B4 26.9(3) . . . .
Rh2 B8 B9 B5 -10.1(5) . . . .
Rh2 B8 B9 B12 -109.3(3) . . . .
Rh2 B8 B9 B10 -73.4(4) . . . .
Rh2 B8 B12 C2 9.8(4) . . . .
Rh2 B8 B12 B7 -29.4(3) . . . .
Rh2 B8 B12 B9 108.7(3) . . . .
Rh2 B8 B12 B10 72.4(4) . . . .
Rh2 B7 B12 C2 -104.9(3) . . . .
Rh2 B7 B12 B8 30.0(3) . . . .
Rh2 B7 B12 B9 -8.3(4) . . . .
Rh2 B7 B12 B10 -72.6(4) . . . .
Rh2 B7 B11 C1 58.2(3) . . . .
Rh2 B7 B11 C2 150.5(3) . . . .
Rh2 B7 B11 B6 118.9(3) . . . .
Rh2 C20 C21 C22 -102.1(5) . . . .
Rh2 C20 C27 C26 -10.1(7) . . . .
Rh2 C21 C22 C23 -35.1(6) . . . .
Rh2 C24 C25 C26 -104.3(7) . . . .
Rh2 C25 C26 C27 -34.7(7) . . . .
N2 C5 C6 N1 -0.7(5) . . . .
C2 C3 C4 N2 174.0(3) . . . .
C2 B7 B12 B8 135.0(3) . . . .
C2 B7 B12 B9 96.6(3) . . . .
C2 B7 B12 B10 32.4(3) . . . .
C2 B7 B11 C1 -92.2(3) . . . .
C2 B7 B11 Rh2 -150.5(3) . . . .
C2 B7 B11 B6 -31.5(3) . . . .
C2 B6 B5 C1 -94.8(3) . . . .
C2 B6 B5 B4 -59.8(4) . . . .
C2 B6 B5 B9 4.4(4) . . . .
C2 B6 B5 B10 41.3(3) . . . .
C2 B6 B11 C1 132.5(3) . . . .
C2 B6 B11 Rh2 102.6(3) . . . .
C2 B6 B11 B7 31.9(3) . . . .
C2 B6 B10 B5 -133.0(3) . . . .
C2 B6 B10 B9 -95.9(3) . . . .
C2 B6 B10 B12 -33.0(3) . . . .
C2 B12 B10 B6 32.7(3) . . . .
C2 B12 B10 B5 95.7(3) . . . .
C2 B12 B10 B9 133.7(3) . . . .
C3 C2 B7 Rh2 -142.4(3) . . . .
C3 C2 B7 B8 146.1(3) . . . .
C3 C2 B7 B12 108.1(4) . . . .
C3 C2 B7 B11 -112.3(4) . . . .
C3 C2 B6 C1 148.8(4) . . . .
C3 C2 B6 B5 -150.6(4) . . . .
C3 C2 B6 B11 109.5(4) . . . .
C3 C2 B6 B10 -109.3(4) . . . .
C3 C2 B12 B8 -144.2(3) . . . .
C3 C2 B12 B7 -104.3(4) . . . .
C3 C2 B12 B9 152.0(3) . . . .
C3 C2 B12 B10 111.5(4) . . . .
C3 C2 B11 C1 -152.4(3) . . . .
C3 C2 B11 Rh2 133.4(3) . . . .
C3 C2 B11 B7 103.5(4) . . . .
C3 C2 B11 B6 -113.0(4) . . . .
C3 C2 B10 B6 111.9(4) . . . .
C3 C2 B10 B5 152.4(4) . . . .
C3 C2 B10 B9 -145.1(4) . . . .
C3 C2 B10 B12 -105.1(4) . . . .
C4 N2 C5 C6 179.7(4) . . . .
C4 N2 C7 Rh1 3.4(5) . . . .
C4 N2 C7 N1 -179.4(4) . . . .
B4 C1 Rh2 B8 -41.3(2) . . . .
B4 C1 Rh2 B7 -90.0(3) . . . .
B4 C1 Rh2 B11 -131.8(3) . . . .
B4 C1 Rh2 C20 90.6(3) . . . .
B4 C1 Rh2 C21 56.1(3) . . . .
B4 C1 Rh2 C24 -163.3(4) . . . .
B4 C1 Rh2 C25 174.6(3) . . . .
B4 C1 B6 C2 63.3(4) . . . .
B4 C1 B6 B5 -37.8(3) . . . .
B4 C1 B6 B11 103.7(4) . . . .
B4 C1 B6 B10 1.1(5) . . . .
B4 C1 B5 B6 141.1(4) . . . .
B4 C1 B5 B9 39.5(3) . . . .
B4 C1 B5 B10 102.4(4) . . . .
B4 C1 B11 Rh2 46.3(3) . . . .
B4 C1 B11 C2 -68.2(4) . . . .
B4 C1 B11 B7 -8.2(5) . . . .
B4 C1 B11 B6 -107.4(4) . . . .
B4 Rh2 B8 B7 -124.1(3) . . . .
B4 Rh2 B8 B9 -25.7(3) . . . .
B4 Rh2 B8 B12 -95.6(4) . . . .
B4 Rh2 B7 C2 -55.5(3) . . . .
B4 Rh2 B7 B8 38.7(2) . . . .
B4 Rh2 B7 B12 11.5(3) . . . .
B4 Rh2 B7 B11 -83.3(2) . . . .
B4 Rh2 B11 C1 -32.7(2) . . . .
B4 Rh2 B11 C2 60.4(3) . . . .
B4 Rh2 B11 B7 88.3(2) . . . .
B4 Rh2 B11 B6 -6.3(3) . . . .
B4 Rh2 C20 C21 -80.1(4) . . . .
B4 Rh2 C20 C27 158.3(4) . . . .
B4 Rh2 C21 C20 102.3(4) . . . .
B4 Rh2 C21 C22 -137.3(4) . . . .
B4 Rh2 C24 C23 60.3(7) . . . .
B4 Rh2 C24 C25 180.0(5) . . . .
B4 Rh2 C25 C24 180.0(7) . . . .
B4 Rh2 C25 C26 -58.1(10) . . . .
B4 B8 B7 Rh2 -51.1(3) . . . .
B4 B8 B7 C2 62.5(4) . . . .
B4 B8 B7 B12 100.8(3) . . . .
B4 B8 B7 B11 2.4(4) . . . .
B4 B8 B9 B5 -37.0(3) . . . .
B4 B8 B9 B12 -136.2(3) . . . .
B4 B8 B9 B10 -100.3(4) . . . .
B4 B8 B12 C2 -60.2(4) . . . .
B4 B8 B12 B7 -99.4(3) . . . .
B4 B8 B12 B9 38.7(3) . . . .
B4 B8 B12 B10 2.5(4) . . . .
B4 B5 B9 B8 37.4(3) . . . .
B4 B5 B9 B12 100.0(4) . . . .
B4 B5 B9 B10 138.0(4) . . . .
B4 B5 B10 C2 61.2(4) . . . .
B4 B5 B10 B6 101.0(4) . . . .
B4 B5 B10 B9 -37.9(3) . . . .
B4 B5 B10 B12 -0.3(4) . . . .
B4 B9 B12 C2 60.7(4) . . . .
B4 B9 B12 B8 -39.3(3) . . . .
B4 B9 B12 B7 -1.3(4) . . . .
B4 B9 B12 B10 100.9(4) . . . .
B4 B9 B10 C2 -60.2(4) . . . .
B4 B9 B10 B6 0.8(4) . . . .
B4 B9 B10 B5 37.5(3) . . . .
B4 B9 B10 B12 -100.0(3) . . . .
C5 N2 C4 C3 51.0(5) . . . .
C5 N2 C7 Rh1 -177.6(3) . . . .
C5 N2 C7 N1 -0.4(4) . . . .
B8 Rh2 B4 C1 120.2(3) . . . .
B8 Rh2 B4 B5 96.2(4) . . . .
B8 Rh2 B4 B9 25.7(3) . . . .
B8 Rh2 B7 C2 -94.2(3) . . . .
B8 Rh2 B7 B12 -27.3(3) . . . .
B8 Rh2 B7 B11 -122.1(3) . . . .
B8 Rh2 B11 C1 -81.8(2) . . . .
B8 Rh2 B11 C2 11.3(3) . . . .
B8 Rh2 B11 B7 39.3(2) . . . .
B8 Rh2 B11 B6 -55.4(3) . . . .
B8 Rh2 C20 C21 -42.4(5) . . . .
B8 Rh2 C20 C27 -164.0(4) . . . .
B8 Rh2 C21 C20 149.6(4) . . . .
B8 Rh2 C21 C22 -90.0(4) . . . .
B8 Rh2 C24 C23 93.1(4) . . . .
B8 Rh2 C24 C25 -147.2(3) . . . .
B8 Rh2 C25 C24 53.8(5) . . . .
B8 Rh2 C25 C26 175.6(4) . . . .
B8 B4 B5 C1 99.9(4) . . . .
B8 B4 B5 B6 65.4(4) . . . .
B8 B4 B5 B9 -35.8(3) . . . .
B8 B4 B5 B10 1.8(4) . . . .
B8 B4 B9 B5 139.1(4) . . . .
B8 B4 B9 B12 38.4(3) . . . .
B8 B4 B9 B10 101.9(3) . . . .
B8 B7 B12 C2 -135.0(3) . . . .
B8 B7 B12 B9 -38.3(3) . . . .
B8 B7 B12 B10 -102.6(4) . . . .
B8 B7 B11 C1 3.3(4) . . . .
B8 B7 B11 Rh2 -54.9(2) . . . .
B8 B7 B11 C2 95.6(3) . . . .
B8 B7 B11 B6 64.0(4) . . . .
B8 B9 B12 C2 100.1(3) . . . .
B8 B9 B12 B7 38.0(3) . . . .
B8 B9 B12 B10 140.2(3) . . . .
B8 B9 B10 C2 4.5(4) . . . .
B8 B9 B10 B6 65.5(4) . . . .
B8 B9 B10 B5 102.2(4) . . . .
B8 B9 B10 B12 -35.4(3) . . . .
B8 B12 B10 C2 -97.1(3) . . . .
B8 B12 B10 B6 -64.4(4) . . . .
B8 B12 B10 B5 -1.4(4) . . . .
B8 B12 B10 B9 36.7(3) . . . .
C6 N1 C7 Rh1 176.8(3) . . . .
C6 N1 C7 N2 0.0(4) . . . .
C6 N1 C8 C9B 161.7(8) . . . .
C6 N1 C8 C10B 47.3(11) . . . .
C6 N1 C8 C11B -88.3(8) . . . .
C6 N1 C8 C9A -25.4(7) . . . .
C6 N1 C8 C10A -148.8(7) . . . .
C6 N1 C8 C11A 90.1(6) . . . .
B7 Rh2 B4 C1 82.0(2) . . . .
B7 Rh2 B4 B8 -38.2(2) . . . .
B7 Rh2 B4 B5 58.0(3) . . . .
B7 Rh2 B4 B9 -12.6(3) . . . .
B7 Rh2 B8 B4 124.1(3) . . . .
B7 Rh2 B8 B9 98.4(4) . . . .
B7 Rh2 B8 B12 28.5(3) . . . .
B7 Rh2 B11 C1 -121.1(3) . . . .
B7 Rh2 B11 C2 -27.9(3) . . . .
B7 Rh2 B11 B6 -94.6(4) . . . .
B7 Rh2 C20 C21 -152(9) . . . .
B7 Rh2 C20 C27 86(9) . . . .
B7 Rh2 C21 C20 178.9(4) . . . .
B7 Rh2 C21 C22 -60.7(5) . . . .
B7 Rh2 C24 C23 138.0(4) . . . .
B7 Rh2 C24 C25 -102.3(4) . . . .
B7 Rh2 C25 C24 82.2(3) . . . .
B7 Rh2 C25 C26 -155.9(4) . . . .
B7 C2 C3 C4 169.3(3) . . . .
B7 C2 B6 C1 2.6(4) . . . .
B7 C2 B6 B5 63.3(4) . . . .
B7 C2 B6 B11 -36.6(3) . . . .
B7 C2 B6 B10 104.6(4) . . . .
B7 C2 B12 B8 -39.8(3) . . . .
B7 C2 B12 B9 -103.6(3) . . . .
B7 C2 B12 B10 -144.2(3) . . . .
B7 C2 B11 C1 104.1(3) . . . .
B7 C2 B11 Rh2 29.9(3) . . . .
B7 C2 B11 B6 143.5(3) . . . .
B7 C2 B10 B6 -108.2(4) . . . .
B7 C2 B10 B5 -67.7(4) . . . .
B7 C2 B10 B9 -5.2(4) . . . .
B7 C2 B10 B12 34.8(3) . . . .
B7 B8 B9 B4 97.8(4) . . . .
B7 B8 B9 B5 60.8(4) . . . .
B7 B8 B9 B12 -38.4(3) . . . .
B7 B8 B9 B10 -2.5(4) . . . .
B7 B8 B12 C2 39.1(3) . . . .
B7 B8 B12 B9 138.1(3) . . . .
B7 B8 B12 B10 101.8(3) . . . .
B7 B12 B10 C2 -32.2(3) . . . .
B7 B12 B10 B6 0.4(5) . . . .
B7 B12 B10 B5 63.5(4) . . . .
B7 B12 B10 B9 101.5(4) . . . .
C7 Rh1 C12 C13 53.5(9) . . . .
C7 Rh1 C12 C19 176.3(5) . . . .
C7 Rh1 C15 C14 -155.2(5) . . . .
C7 Rh1 C15 C16 83.7(3) . . . .
C7 Rh1 C16 C15 -97.8(3) . . . .
C7 Rh1 C16 C17 139.5(3) . . . .
C7 Rh1 C19 C12 -176.8(5) . . . .
C7 Rh1 C19 C18 -56.0(8) . . . .
C7 N1 C6 C5 0.4(5) . . . .
C7 N1 C8 C9B -17.5(9) . . . .
C7 N1 C8 C10B -131.9(10) . . . .
C7 N1 C8 C11B 92.4(9) . . . .
C7 N1 C8 C9A 155.3(6) . . . .
C7 N1 C8 C10A 32.0(8) . . . .
C7 N1 C8 C11A -89.2(6) . . . .
C7 N2 C4 C3 -130.1(4) . . . .
C7 N2 C5 C6 0.7(5) . . . .
B6 C1 Rh2 B4 102.7(4) . . . .
B6 C1 Rh2 B8 61.4(3) . . . .
B6 C1 Rh2 B7 12.7(3) . . . .
B6 C1 Rh2 B11 -29.1(3) . . . .
B6 C1 Rh2 C20 -166.7(4) . . . .
B6 C1 Rh2 C21 158.8(3) . . . .
B6 C1 Rh2 C24 -60.6(6) . . . .
B6 C1 Rh2 C25 -82.7(4) . . . .
B6 C1 B4 Rh2 -118.2(3) . . . .
B6 C1 B4 B8 -61.8(4) . . . .
B6 C1 B4 B5 37.6(3) . . . .
B6 C1 B4 B9 -0.6(5) . . . .
B6 C1 B5 B4 -141.1(4) . . . .
B6 C1 B5 B9 -101.6(4) . . . .
B6 C1 B5 B10 -38.7(3) . . . .
B6 C1 B11 Rh2 153.7(3) . . . .
B6 C1 B11 C2 39.2(3) . . . .
B6 C1 B11 B7 99.2(3) . . . .
B6 C2 C3 C4 22.2(5) . . . .
B6 C2 B7 Rh2 6.4(4) . . . .
B6 C2 B7 B8 -65.0(4) . . . .
B6 C2 B7 B12 -103.1(4) . . . .
B6 C2 B7 B11 36.5(3) . . . .
B6 C2 B12 B8 69.4(4) . . . .
B6 C2 B12 B7 109.3(4) . . . .
B6 C2 B12 B9 5.6(4) . . . .
B6 C2 B12 B10 -34.9(3) . . . .
B6 C2 B11 C1 -39.4(3) . . . .
B6 C2 B11 Rh2 -113.6(3) . . . .
B6 C2 B11 B7 -143.5(3) . . . .
B6 C2 B10 B5 40.5(3) . . . .
B6 C2 B10 B9 103.0(4) . . . .
B6 C2 B10 B12 143.0(4) . . . .
B6 B5 B9 B4 -101.1(4) . . . .
B6 B5 B9 B8 -63.7(4) . . . .
B6 B5 B9 B12 -1.1(5) . . . .
B6 B5 B9 B10 36.9(3) . . . .
B6 B5 B10 C2 -39.9(3) . . . .
B6 B5 B10 B9 -138.9(3) . . . .
B6 B5 B10 B12 -101.4(4) . . . .
C8 N1 C6 C5 -178.9(4) . . . .
C8 N1 C7 Rh1 -3.9(7) . . . .
C8 N1 C7 N2 179.3(4) . . . .
B5 C1 Rh2 B4 25.8(3) . . . .
B5 C1 Rh2 B8 -15.5(3) . . . .
B5 C1 Rh2 B7 -64.2(4) . . . .
B5 C1 Rh2 B11 -106.0(4) . . . .
B5 C1 Rh2 C20 116.4(4) . . . .
B5 C1 Rh2 C21 81.8(4) . . . .
B5 C1 Rh2 C24 -137.5(5) . . . .
B5 C1 Rh2 C25 -159.7(4) . . . .
B5 C1 B4 Rh2 -155.8(3) . . . .
B5 C1 B4 B8 -99.4(4) . . . .
B5 C1 B4 B9 -38.1(3) . . . .
B5 C1 B6 C2 101.1(3) . . . .
B5 C1 B6 B11 141.5(3) . . . .
B5 C1 B6 B10 38.9(3) . . . .
B5 C1 B11 Rh2 115.9(3) . . . .
B5 C1 B11 C2 1.4(4) . . . .
B5 C1 B11 B7 61.4(4) . . . .
B5 C1 B11 B6 -37.8(3) . . . .
B5 B4 B8 Rh2 -118.1(3) . . . .
B5 B4 B8 B7 -67.0(4) . . . .
B5 B4 B8 B9 36.0(3) . . . .
B5 B4 B8 B12 -2.6(4) . . . .
B5 B4 B9 B8 -139.1(4) . . . .
B5 B4 B9 B12 -100.8(4) . . . .
B5 B4 B9 B10 -37.2(3) . . . .
B5 B6 B11 C1 33.7(3) . . . .
B5 B6 B11 Rh2 3.8(5) . . . .
B5 B6 B11 C2 -98.8(4) . . . .
B5 B6 B11 B7 -66.9(4) . . . .
B5 B6 B10 C2 133.0(3) . . . .
B5 B6 B10 B9 37.1(3) . . . .
B5 B6 B10 B12 100.0(4) . . . .
B5 B9 B12 C2 -2.6(4) . . . .
B5 B9 B12 B8 -102.6(4) . . . .
B5 B9 B12 B7 -64.6(4) . . . .
B5 B9 B12 B10 37.6(3) . . . .
B5 B9 B10 C2 -97.7(3) . . . .
B5 B9 B10 B6 -36.7(3) . . . .
B5 B9 B10 B12 -137.5(3) . . . .
B9 B4 B8 Rh2 -154.1(3) . . . .
B9 B4 B8 B7 -103.1(3) . . . .
B9 B4 B8 B12 -38.6(3) . . . .
B9 B4 B5 C1 135.8(4) . . . .
B9 B4 B5 B6 101.3(4) . . . .
B9 B4 B5 B10 37.7(3) . . . .
B9 B8 B7 Rh2 -114.2(3) . . . .
B9 B8 B7 C2 -0.6(4) . . . .
B9 B8 B7 B12 37.6(3) . . . .
B9 B8 B7 B11 -60.7(4) . . . .
B9 B8 B12 C2 -98.9(3) . . . .
B9 B8 B12 B7 -138.1(3) . . . .
B9 B8 B12 B10 -36.3(3) . . . .
B9 B5 B10 C2 99.1(3) . . . .
B9 B5 B10 B6 138.9(3) . . . .
B9 B5 B10 B12 37.6(3) . . . .
B9 B12 B10 C2 -133.7(3) . . . .
B9 B12 B10 B6 -101.0(4) . . . .
B9 B12 B10 B5 -38.0(3) . . . .
B12 C2 C3 C4 -121.0(4) . . . .
B12 C2 B7 Rh2 109.5(3) . . . .
B12 C2 B7 B8 38.1(3) . . . .
B12 C2 B7 B11 139.6(3) . . . .
B12 C2 B6 C1 -67.0(4) . . . .
B12 C2 B6 B5 -6.3(4) . . . .
B12 C2 B6 B11 -106.2(4) . . . .
B12 C2 B6 B10 35.0(3) . . . .
B12 C2 B11 C1 65.1(4) . . . .
B12 C2 B11 Rh2 -9.0(4) . . . .
B12 C2 B11 B7 -39.0(3) . . . .
B12 C2 B11 B6 104.6(4) . . . .
B12 C2 B10 B6 -143.0(4) . . . .
B12 C2 B10 B5 -102.5(4) . . . .
B12 C2 B10 B9 -40.0(3) . . . .
B12 B8 B7 Rh2 -151.9(3) . . . .
B12 B8 B7 C2 -38.2(3) . . . .
B12 B8 B7 B11 -98.3(3) . . . .
B12 B8 B9 B4 136.2(3) . . . .
B12 B8 B9 B5 99.2(4) . . . .
B12 B8 B9 B10 35.9(3) . . . .
B12 B7 B11 C1 -57.3(4) . . . .
B12 B7 B11 Rh2 -115.5(3) . . . .
B12 B7 B11 C2 35.0(3) . . . .
B12 B7 B11 B6 3.4(4) . . . .
B12 B9 B10 C2 39.8(3) . . . .
B12 B9 B10 B6 100.8(4) . . . .
B12 B9 B10 B5 137.5(3) . . . .
B11 C1 Rh2 B4 131.8(3) . . . .
B11 C1 Rh2 B8 90.5(2) . . . .
B11 C1 Rh2 B7 41.8(2) . . . .
B11 C1 Rh2 C20 -137.6(3) . . . .
B11 C1 Rh2 C21 -172.1(3) . . . .
B11 C1 Rh2 C24 -31.4(5) . . . .
B11 C1 Rh2 C25 -53.6(3) . . . .
B11 C1 B4 Rh2 -46.6(3) . . . .
B11 C1 B4 B8 9.8(5) . . . .
B11 C1 B4 B5 109.1(4) . . . .
B11 C1 B4 B9 71.0(4) . . . .
B11 C1 B6 C2 -40.4(3) . . . .
B11 C1 B6 B5 -141.5(3) . . . .
B11 C1 B6 B10 -102.7(3) . . . .
B11 C1 B5 B4 -102.1(4) . . . .
B11 C1 B5 B6 38.9(4) . . . .
B11 C1 B5 B9 -62.6(5) . . . .
B11 C1 B5 B10 0.3(5) . . . .
B11 Rh2 B4 C1 31.6(2) . . . .
B11 Rh2 B4 B8 -88.6(2) . . . .
B11 Rh2 B4 B5 7.6(3) . . . .
B11 Rh2 B4 B9 -62.9(3) . . . .
B11 Rh2 B8 B4 83.3(2) . . . .
B11 Rh2 B8 B7 -40.8(2) . . . .
B11 Rh2 B8 B9 57.7(3) . . . .
B11 Rh2 B8 B12 -12.2(3) . . . .
B11 Rh2 B7 C2 27.8(3) . . . .
B11 Rh2 B7 B8 122.1(3) . . . .
B11 Rh2 B7 B12 94.8(3) . . . .
B11 Rh2 C20 C21 -163.0(3) . . . .
B11 Rh2 C20 C27 75.3(5) . . . .
B11 Rh2 C21 C20 47.9(8) . . . .
B11 Rh2 C21 C22 168.3(5) . . . .
B11 Rh2 C24 C23 -175.1(3) . . . .
B11 Rh2 C24 C25 -55.4(4) . . . .
B11 Rh2 C25 C24 131.3(3) . . . .
B11 Rh2 C25 C26 -106.9(4) . . . .
B11 C2 C3 C4 97.3(4) . . . .
B11 C2 B7 Rh2 -30.1(3) . . . .
B11 C2 B7 B8 -101.5(3) . . . .
B11 C2 B7 B12 -139.6(3) . . . .
B11 C2 B6 C1 39.2(3) . . . .
B11 C2 B6 B5 99.9(4) . . . .
B11 C2 B6 B10 141.2(4) . . . .
B11 C2 B12 B8 -0.4(4) . . . .
B11 C2 B12 B7 39.5(3) . . . .
B11 C2 B12 B9 -64.2(4) . . . .
B11 C2 B12 B10 -104.7(4) . . . .
B11 C2 B10 B6 -37.6(3) . . . .
B11 C2 B10 B5 2.8(4) . . . .
B11 C2 B10 B9 65.4(4) . . . .
B11 C2 B10 B12 105.4(4) . . . .
B11 B7 B12 C2 -34.8(3) . . . .
B11 B7 B12 B8 100.2(3) . . . .
B11 B7 B12 B9 61.8(4) . . . .
B11 B7 B12 B10 -2.4(4) . . . .
B11 B6 B5 C1 -32.9(3) . . . .
B11 B6 B5 B4 2.0(4) . . . .
B11 B6 B5 B9 66.3(4) . . . .
B11 B6 B5 B10 103.2(4) . . . .
B11 B6 B10 C2 34.8(3) . . . .
B11 B6 B10 B5 -98.2(4) . . . .
B11 B6 B10 B9 -61.2(4) . . . .
B11 B6 B10 B12 1.8(5) . . . .
C12 Rh1 C7 N1 7.8(9) . . . .
C12 Rh1 C7 N2 -175.8(5) . . . .
C12 Rh1 C15 C14 8.3(5) . . . .
C12 Rh1 C15 C16 -112.7(4) . . . .
C12 Rh1 C16 C15 66.9(4) . . . .
C12 Rh1 C16 C17 -55.8(4) . . . .
C12 Rh1 C19 C18 120.8(6) . . . .
C12 C13 C14 C15 -31.0(9) . . . .
B10 C2 C3 C4 -50.5(5) . . . .
B10 C2 B7 Rh2 75.2(4) . . . .
B10 C2 B7 B8 3.7(4) . . . .
B10 C2 B7 B12 -34.4(3) . . . .
B10 C2 B7 B11 105.2(4) . . . .
B10 C2 B6 C1 -101.9(4) . . . .
B10 C2 B6 B5 -41.3(3) . . . .
B10 C2 B6 B11 -141.2(4) . . . .
B10 C2 B12 B8 104.3(4) . . . .
B10 C2 B12 B7 144.2(3) . . . .
B10 C2 B12 B9 40.5(3) . . . .
B10 C2 B11 C1 -2.6(4) . . . .
B10 C2 B11 Rh2 -76.8(4) . . . .
B10 C2 B11 B7 -106.7(4) . . . .
B10 C2 B11 B6 36.8(3) . . . .
B10 B6 B5 C1 -136.1(3) . . . .
B10 B6 B5 B4 -101.1(4) . . . .
B10 B6 B5 B9 -36.9(3) . . . .
B10 B6 B11 C1 97.3(4) . . . .
B10 B6 B11 Rh2 67.4(4) . . . .
B10 B6 B11 C2 -35.2(3) . . . .
B10 B6 B11 B7 -3.3(5) . . . .
B10 B5 B9 B4 -138.0(4) . . . .
B10 B5 B9 B8 -100.6(4) . . . .
B10 B5 B9 B12 -38.0(3) . . . .
B10 B9 B12 C2 -40.2(3) . . . .
B10 B9 B12 B8 -140.2(3) . . . .
B10 B9 B12 B7 -102.2(3) . . . .
C13 C12 C19 Rh1 99.9(6) . . . .
C13 C12 C19 C18 -4.4(9) . . . .
C13 C14 C15 Rh1 9.3(8) . . . .
C13 C14 C15 C16 92.0(7) . . . .
C14 C15 C16 Rh1 -106.2(5) . . . .
C14 C15 C16 C17 -5.4(8) . . . .
C15 Rh1 C7 N1 83.7(4) . . . .
C15 Rh1 C7 N2 -100.0(4) . . . .
C15 Rh1 C12 C13 -24.2(5) . . . .
C15 Rh1 C12 C19 98.6(4) . . . .
C15 Rh1 C16 C17 -122.7(5) . . . .
C15 Rh1 C19 C12 -78.1(3) . . . .
C15 Rh1 C19 C18 42.7(5) . . . .
C15 C16 C17 C18 -39.2(7) . . . .
C16 Rh1 C7 N1 122.3(4) . . . .
C16 Rh1 C7 N2 -61.4(4) . . . .
C16 Rh1 C12 C13 -59.9(5) . . . .
C16 Rh1 C12 C19 62.9(3) . . . .
C16 Rh1 C15 C14 121.0(6) . . . .
C16 Rh1 C19 C12 -116.4(3) . . . .
C16 Rh1 C19 C18 4.4(4) . . . .
C16 C17 C18 C19 -37.1(7) . . . .
C17 C18 C19 Rh1 15.8(7) . . . .
C17 C18 C19 C12 97.8(7) . . . .
C19 Rh1 C7 N1 -178.7(5) . . . .
C19 Rh1 C7 N2 -2.4(7) . . . .
C19 Rh1 C12 C13 -122.8(6) . . . .
C19 Rh1 C15 C14 43.8(5) . . . .
C19 Rh1 C15 C16 -77.3(3) . . . .
C19 Rh1 C16 C15 98.8(3) . . . .
C19 Rh1 C16 C17 -23.9(4) . . . .
C19 C12 C13 C14 -44.9(9) . . . .
C20 Rh2 B4 C1 -96.7(3) . . . .
C20 Rh2 B4 B8 143.2(3) . . . .
C20 Rh2 B4 B5 -120.6(4) . . . .
C20 Rh2 B4 B9 168.8(4) . . . .
C20 Rh2 B8 B4 -54.1(3) . . . .
C20 Rh2 B8 B7 -178.2(3) . . . .
C20 Rh2 B8 B9 -79.8(4) . . . .
C20 Rh2 B8 B12 -149.7(3) . . . .
C20 Rh2 B7 C2 17(9) . . . .
C20 Rh2 B7 B8 111(9) . . . .
C20 Rh2 B7 B12 84(9) . . . .
C20 Rh2 B7 B11 -11(9) . . . .
C20 Rh2 B11 C1 58.6(4) . . . .
C20 Rh2 B11 C2 151.7(3) . . . .
C20 Rh2 B11 B7 179.7(3) . . . .
C20 Rh2 B11 B6 85.0(4) . . . .
C20 Rh2 C21 C22 120.4(6) . . . .
C20 Rh2 C24 C23 -43.1(4) . . . .
C20 Rh2 C24 C25 76.6(4) . . . .
C20 Rh2 C25 C24 -99.2(4) . . . .
C20 Rh2 C25 C26 22.7(4) . . . .
C20 C21 C22 C23 45.2(7) . . . .
C21 Rh2 B4 C1 -133.8(3) . . . .
C21 Rh2 B4 B8 106.1(2) . . . .
C21 Rh2 B4 B5 -157.7(4) . . . .
C21 Rh2 B4 B9 131.7(4) . . . .
C21 Rh2 B8 B4 -79.0(3) . . . .
C21 Rh2 B8 B7 156.9(2) . . . .
C21 Rh2 B8 B9 -104.7(3) . . . .
C21 Rh2 B8 B12 -174.6(3) . . . .
C21 Rh2 B7 C2 -134.5(3) . . . .
C21 Rh2 B7 B8 -40.3(4) . . . .
C21 Rh2 B7 B12 -67.6(4) . . . .
C21 Rh2 B7 B11 -162.4(3) . . . .
C21 Rh2 B11 C1 22.9(7) . . . .
C21 Rh2 B11 C2 116.1(6) . . . .
C21 Rh2 B11 B7 144.0(6) . . . .
C21 Rh2 B11 B6 49.4(8) . . . .
C21 Rh2 C20 C27 -121.6(6) . . . .
C21 Rh2 C24 C23 -5.8(4) . . . .
C21 Rh2 C24 C25 113.9(4) . . . .
C21 Rh2 C25 C24 -65.3(4) . . . .
C21 Rh2 C25 C26 56.6(4) . . . .
C21 C20 C27 C26 -92.6(8) . . . .
C21 C22 C23 C24 30.6(6) . . . .
C22 C23 C24 Rh2 -11.4(6) . . . .
C22 C23 C24 C25 -94.8(6) . . . .
C23 C24 C25 Rh2 107.5(5) . . . .
C23 C24 C25 C26 3.2(9) . . . .
C24 Rh2 B4 C1 161.8(5) . . . .
C24 Rh2 B4 B8 41.6(6) . . . .
C24 Rh2 B4 B5 137.9(5) . . . .
C24 Rh2 B4 B9 67.3(6) . . . .
C24 Rh2 B8 B4 -163.8(2) . . . .
C24 Rh2 B8 B7 72.1(2) . . . .
C24 Rh2 B8 B9 170.6(3) . . . .
C24 Rh2 B8 B12 100.7(3) . . . .
C24 Rh2 B7 C2 146.9(3) . . . .
C24 Rh2 B7 B8 -118.8(2) . . . .
C24 Rh2 B7 B12 -146.1(3) . . . .
C24 Rh2 B7 B11 119.1(2) . . . .
C24 Rh2 B11 C1 166.1(2) . . . .
C24 Rh2 B11 C2 -100.7(3) . . . .
C24 Rh2 B11 B7 -72.8(3) . . . .
C24 Rh2 B11 B6 -167.4(3) . . . .
C24 Rh2 C20 C21 77.6(4) . . . .
C24 Rh2 C20 C27 -44.0(4) . . . .
C24 Rh2 C21 C20 -98.4(4) . . . .
C24 Rh2 C21 C22 22.0(4) . . . .
C24 Rh2 C25 C26 121.9(6) . . . .
C24 C25 C26 C27 47.0(9) . . . .
C25 Rh2 B4 C1 -18.2(9) . . . .
C25 Rh2 B4 B8 -138.4(8) . . . .
C25 Rh2 B4 B5 -42.1(10) . . . .
C25 Rh2 B4 B9 -112.7(8) . . . .
C25 Rh2 B8 B4 163.5(3) . . . .
C25 Rh2 B8 B7 39.4(4) . . . .
C25 Rh2 B8 B9 137.8(3) . . . .
C25 Rh2 B8 B12 67.9(4) . . . .
C25 Rh2 B7 C2 109.2(3) . . . .
C25 Rh2 B7 B8 -156.6(2) . . . .
C25 Rh2 B7 B12 176.1(3) . . . .
C25 Rh2 B7 B11 81.4(2) . . . .
C25 Rh2 B11 C1 135.6(3) . . . .
C25 Rh2 B11 C2 -131.2(3) . . . .
C25 Rh2 B11 B7 -103.3(3) . . . .
C25 Rh2 B11 B6 162.1(4) . . . .
C25 Rh2 C20 C21 115.1(4) . . . .
C25 Rh2 C20 C27 -6.5(4) . . . .
C25 Rh2 C21 C20 -63.8(4) . . . .
C25 Rh2 C21 C22 56.6(4) . . . .
C25 Rh2 C24 C23 -119.7(6) . . . .
C25 C26 C27 C20 29.1(8) . . . .
C27 C20 C21 Rh2 104.6(6) . . . .
C27 C20 C21 C22 2.6(9) . . . .
C29 O1 C29 C30 96(100) 2_856 . . .
C29 O1 C28 C31 4(2) . . . .
C29 O1 C28 C31 -176(2) 2_856 . . .
C28 O1 C29 C30 176.8(16) 2_856 . . .
C28 O1 C29 C30 -3.2(16) . . . .
C28 O1 C28 C31 19(27) 2_856 . . .
